data_7034839
loop_
_publ_author_name
'Liu, Guang-Ning'
'Shi, Jian-Ru'
'Han, Xiao-Jiang'
'Zhang, Xiao'
'Li, Ke'
'Li, Jie'
'Zhang, Tao'
'Liu, Qi-Sheng'
'Zhang, Zhen-Wei'
'Li, Cuncheng'

_publ_section_title
;
 A comparison study of aliphatic and aromatic structure directing agents
 influencing the crystal and electronic structures, and properties of
 iodoplumbate hybrids: water induced structure conversion and visible
 light photocatalytic properties.
;
_journal_issue 28
_journal_name_full 'Dalton transactions (Cambridge, England : 2003)'
_journal_page_first 12561
_journal_page_last 12575
_journal_paper_doi 10.1039/c5dt00687b
_journal_volume 44
_journal_year 2015
_chemical_formula_moiety 'C8 H41 I7 N8 O2 Pb'
_chemical_formula_sum 'C8 H41 I7 N8 O2 Pb'
_chemical_formula_weight 1376.98
_chemical_melting_point ?
_chemical_properties_physical Moisture-sensitive
_space_group_IT_number 15
_symmetry_cell_setting monoclinic
_symmetry_space_group_name_Hall '-C 2yc'
_symmetry_space_group_name_H-M 'C 1 2/c 1'
_atom_sites_solution_hydrogens geom
_atom_sites_solution_primary direct
_atom_sites_solution_secondary difmap
_audit_creation_method SHELXL-97
_audit_update_record
;
2015-02-07 deposited with the CCDC.
2015-04-27 downloaded from the CCDC.
;
_cell_angle_alpha 90.00
_cell_angle_beta 101.006(2)
_cell_angle_gamma 90.00
_cell_formula_units_Z 4
_cell_length_a 15.3294(3)
_cell_length_b 9.4774(2)
_cell_length_c 23.2087(6)
_cell_measurement_reflns_used 3500
_cell_measurement_temperature 293(2)
_cell_measurement_theta_max 28.9176
_cell_measurement_theta_min 2.6002
_cell_volume 3309.81(13)
_computing_cell_refinement
;
CrysAlisPro, Agilent Technologies,
Version 1.171.35.21 (release 20-01-2012 CrysAlis171 .NET)
;
_computing_data_collection
;
CrysAlisPro, Agilent Technologies,
Version 1.171.35.21 (release 20-01-2012 CrysAlis171 .NET)
;
_computing_data_reduction
;
CrysAlisPro, Agilent Technologies,
Version 1.171.35.21 (release 20-01-2012 CrysAlis171 .NET)
;
_computing_structure_refinement 'SHELXL-97 (Sheldrick, 1997)'
_computing_structure_solution 'SHELXS-97 (Sheldrick, 1990)'
_diffrn_ambient_temperature 293(2)
_diffrn_detector_area_resol_mean 16.0355
_diffrn_measured_fraction_theta_full 0.994
_diffrn_measured_fraction_theta_max 0.994
_diffrn_measurement_device_type 'Xcalibur, Eos, Gemini'
_diffrn_measurement_method '\w scans'
_diffrn_radiation_monochromator graphite
_diffrn_radiation_source 'fine-focus sealed tube'
_diffrn_radiation_type MoK\a
_diffrn_radiation_wavelength 0.71073
_diffrn_reflns_av_R_equivalents 0.0286
_diffrn_reflns_av_unetI/netI 0.0391
_diffrn_reflns_limit_h_max 19
_diffrn_reflns_limit_h_min -19
_diffrn_reflns_limit_k_max 11
_diffrn_reflns_limit_k_min -11
_diffrn_reflns_limit_l_max 29
_diffrn_reflns_limit_l_min -29
_diffrn_reflns_number 8930
_diffrn_reflns_theta_full 26.73
_diffrn_reflns_theta_max 26.73
_diffrn_reflns_theta_min 2.61
_exptl_absorpt_coefficient_mu 11.644
_exptl_absorpt_correction_T_max 1.00000
_exptl_absorpt_correction_T_min 0.30478
_exptl_absorpt_correction_type multi-scan
_exptl_absorpt_process_details
;                                                         
CrysAlisPro, Agilent Technologies,                        
Version 1.171.35.21 (release 20-01-2012 CrysAlis171 .NET) 
(compiled Jan 23 2012,18:06:46)                           
Empirical absorption correction using spherical harmonics,
 implemented in SCALE3 ABSPACK scaling algorithm.         
;
_exptl_crystal_colour colorless
_exptl_crystal_density_diffrn 2.763
_exptl_crystal_density_meas ?
_exptl_crystal_density_method 'not measured'
_exptl_crystal_description chip
_exptl_crystal_F_000 2456
_exptl_crystal_size_max 0.28
_exptl_crystal_size_mid 0.25
_exptl_crystal_size_min 0.10
_refine_diff_density_max 1.363
_refine_diff_density_min -1.401
_refine_diff_density_rms 0.202
_refine_ls_extinction_method none
_refine_ls_goodness_of_fit_ref 0.993
_refine_ls_hydrogen_treatment mixed
_refine_ls_matrix_type full
_refine_ls_number_parameters 132
_refine_ls_number_reflns 3488
_refine_ls_number_restraints 9
_refine_ls_restrained_S_all 0.994
_refine_ls_R_factor_all 0.0573
_refine_ls_R_factor_gt 0.0488
_refine_ls_shift/su_max 0.014
_refine_ls_shift/su_mean 0.002
_refine_ls_structure_factor_coef Fsqd
_refine_ls_weighting_details 'calc w=1/[\s^2^(Fo^2^)+(0.0900P)^2^+75.0000P] where P=(Fo^2^+2Fc^2^)/3'
_refine_ls_weighting_scheme calc
_refine_ls_wR_factor_gt 0.1490
_refine_ls_wR_factor_ref 0.1553
_reflns_number_gt 3022
_reflns_number_total 3488
_reflns_threshold_expression >2sigma(I)
_cod_data_source_file c5dt00687b2.cif
_cod_data_source_block compound_1
_cod_depositor_comments
;
The following automatic conversions were performed:

'_chemical_melting_point' value 'not measured' was changed to '?' -
the value is undefined or not given.

'_exptl_crystal_density_meas' value 'not measured' was changed to '?'
- the value is perceived as not measured.

Automatic conversion script
Id: cif_fix_values 3271 2015-04-21 07:52:19Z andrius 

 Adding full bibliography for 7034839--7034844.cif.
;
_cod_original_sg_symbol_H-M C2/c
_cod_database_code 7034839

loop_
_symmetry_equiv_pos_as_xyz
'x, y, z'
'-x, y, -z+1/2'
'x+1/2, y+1/2, z'
'-x+1/2, y+1/2, -z+1/2'
'-x, -y, -z'
'x, -y, z-1/2'
'-x+1/2, -y+1/2, -z'
'x+1/2, -y+1/2, z-1/2'

loop_
_atom_site_label
_atom_site_type_symbol
_atom_site_fract_x
_atom_site_fract_y
_atom_site_fract_z
_atom_site_U_iso_or_equiv
_atom_site_adp_type
_atom_site_occupancy
_atom_site_symmetry_multiplicity
_atom_site_calc_flag
_atom_site_refinement_flags
Pb1 Pb 0.5000 0.52185(2) 0.7500 0.03110(5) Uani 1 2 d S
I1 I 0.432448(18) 0.73159(3) 0.840045(13) 0.04463(8) Uani 1 1 d .
I2 I 0.300685(17) 0.52837(3) 0.675254(13) 0.04643(8) Uani 1 1 d .
I3 I 0.530634(19) 0.26020(3) 0.662802(12) 0.04305(7) Uani 1 1 d .
I4 I 0.2500 0.2500 0.5000 0.07562(18) Uani 1 2 d S
N1 N 0.10722(17) 0.5184(4) 0.55381(17) 0.0451(11) Uani 1 1 d D
H1A H 0.1249 0.4753 0.5881 0.068 Uiso 1 1 calc R
H1B H 0.1149 0.6111 0.5585 0.068 Uiso 0.50 1 calc PR
H1C H 0.1390 0.4872 0.5281 0.068 Uiso 1 1 calc R
N2 N 0.1820(3) 0.6447(4) 0.79202(18) 0.0543(12) Uani 1 1 d .
H2A H 0.1563 0.6751 0.7566 0.081 Uiso 1 1 calc R
H2B H 0.2406 0.6410 0.7944 0.081 Uiso 1 1 calc R
H2C H 0.1693 0.7035 0.8192 0.081 Uiso 1 1 calc R
N3 N 0.2751(3) 0.4252(5) 0.8794(2) 0.0691(14) Uani 1 1 d .
H3B H 0.3007 0.5024 0.8968 0.104 Uiso 1 1 d R
H3E H 0.2975 0.4066 0.8476 0.104 Uiso 1 1 d R
N4 N 0.4171(2) 0.5162(4) 0.55050(14) 0.0382(9) Uani 1 1 d .
H4A H 0.3914 0.4509 0.5692 0.057 Uiso 1 1 calc RD
H4B H 0.3755 0.5695 0.5288 0.057 Uiso 0.50 1 calc PRD
H4E H 0.4521 0.5701 0.5766 0.057 Uiso 1 1 calc R
C1 C 0.0137(2) 0.4886(6) 0.53207(8) 0.095(2) Uani 1 1 d D
H1D H -0.0218 0.5487 0.5524 0.114 Uiso 1 1 calc R
H1E H 0.0017 0.3915 0.5411 0.114 Uiso 1 1 calc R
C2 C 0.1488(4) 0.5046(5) 0.8017(3) 0.0613(17) Uani 1 1 d .
H2D H 0.1671 0.4398 0.7739 0.074 Uiso 1 1 calc R
H2E H 0.0844 0.5071 0.7938 0.074 Uiso 1 1 calc R
C3 C 0.1805(3) 0.4492(5) 0.8625(2) 0.0556(15) Uani 1 1 d .
H3C H 0.1629 0.5154 0.8901 0.067 Uiso 1 1 calc R
H3D H 0.1501 0.3609 0.8664 0.067 Uiso 1 1 calc R
C4 C 0.4708(3) 0.4468(5) 0.51208(19) 0.0437(12) Uani 1 1 d .
H4C H 0.4316 0.4010 0.4797 0.052 Uiso 1 1 calc R
H4D H 0.5079 0.3749 0.5342 0.052 Uiso 1 1 calc R
O1W O 0.67428(17) 0.2731(2) 0.52126(9) 0.0488(9) Uani 1 1 d D
H1I H 0.6237 0.3131 0.5144 0.059 Uiso 0.50 1 d PR
H1F H 0.6992(7) 0.3102(6) 0.55193(17) 0.073 Uiso 1 1 d D
H1G H 0.6635(7) 0.1887(3) 0.5230(4) 0.073 Uiso 0.50 1 d PD
H1H H 0.6894(5) 0.3003(8) 0.49113(15) 0.073 Uiso 0.50 1 d PD

loop_
_atom_site_aniso_label
_atom_site_aniso_U_11
_atom_site_aniso_U_22
_atom_site_aniso_U_33
_atom_site_aniso_U_23
_atom_site_aniso_U_13
_atom_site_aniso_U_12
Pb1 0.02822(8) 0.03511(9) 0.02973(9) 0.000 0.00493(7) 0.000
I1 0.04750(13) 0.04328(13) 0.04223(14) -0.00887(11) 0.00635(11) 0.00838(11)
I2 0.02931(12) 0.06349(16) 0.04412(15) -0.00548(13) 0.00105(11) 0.00235(11)
I3 0.05134(13) 0.04344(13) 0.03610(13) 0.00076(11) 0.01273(11) 0.01039(11)
I4 0.0602(2) 0.0549(2) 0.1149(4) -0.0213(3) 0.0246(3) -0.0166(2)
N1 0.0444(18) 0.0511(19) 0.0367(19) -0.0085(16) -0.0002(15) -0.0109(15)
N2 0.0503(19) 0.057(2) 0.053(2) 0.0130(19) 0.0033(17) 0.0083(18)
N3 0.0442(19) 0.090(3) 0.071(3) 0.043(2) 0.0064(19) 0.015(2)
N4 0.0343(14) 0.061(2) 0.0201(14) -0.0059(14) 0.0076(12) 0.0026(14)
C1 0.066(3) 0.107(4) 0.093(4) 0.048(3) -0.035(3) -0.044(3)
C2 0.065(3) 0.062(3) 0.056(3) -0.015(2) 0.008(2) 0.003(2)
C3 0.046(2) 0.053(2) 0.068(3) 0.001(2) 0.008(2) 0.006(2)
C4 0.0426(18) 0.048(2) 0.044(2) 0.0072(19) 0.0177(16) 0.0069(18)
O1W 0.0400(14) 0.0542(17) 0.0516(17) -0.0034(15) 0.0070(13) 0.0034(13)

loop_
_atom_type_symbol
_atom_type_description
_atom_type_scat_dispersion_real
_atom_type_scat_dispersion_imag
_atom_type_scat_source
C C 0.0033 0.0016 'International Tables Vol C Tables 4.2.6.8 and 6.1.1.4'
H H 0.0000 0.0000 'International Tables Vol C Tables 4.2.6.8 and 6.1.1.4'
N N 0.0061 0.0033 'International Tables Vol C Tables 4.2.6.8 and 6.1.1.4'
O O 0.0106 0.0060 'International Tables Vol C Tables 4.2.6.8 and 6.1.1.4'
I I -0.4742 1.8119 'International Tables Vol C Tables 4.2.6.8 and 6.1.1.4'
Pb Pb -3.3944 10.1111 'International Tables Vol C Tables 4.2.6.8 and 6.1.1.4'

loop_
_geom_angle_atom_site_label_1
_geom_angle_atom_site_label_2
_geom_angle_atom_site_label_3
_geom_angle
_geom_angle_site_symmetry_1
_geom_angle_site_symmetry_3
I1 Pb1 I1 103.094(12) 2_656 .
I1 Pb1 I2 87.001(8) 2_656 2_656
I1 Pb1 I2 91.629(8) . 2_656
I1 Pb1 I2 91.629(8) 2_656 .
I1 Pb1 I2 87.001(8) . .
I2 Pb1 I2 177.798(13) 2_656 .
I1 Pb1 I3 87.964(8) 2_656 .
I1 Pb1 I3 166.607(8) . .
I2 Pb1 I3 96.539(8) 2_656 .
I2 Pb1 I3 85.129(8) . .
I1 Pb1 I3 166.607(8) 2_656 2_656
I1 Pb1 I3 87.964(8) . 2_656
I2 Pb1 I3 85.129(8) 2_656 2_656
I2 Pb1 I3 96.539(8) . 2_656
I3 Pb1 I3 82.196(11) . 2_656
C1 N1 H1A 109.5 . .
C1 N1 H1B 109.5 . .
H1A N1 H1B 109.5 . .
C1 N1 H1C 109.5 . .
H1A N1 H1C 109.5 . .
H1B N1 H1C 109.5 . .
C2 N2 H2A 109.5 . .
C2 N2 H2B 109.5 . .
H2A N2 H2B 109.5 . .
C2 N2 H2C 109.5 . .
H2A N2 H2C 109.5 . .
H2B N2 H2C 109.5 . .
C3 N3 H3B 109.1 . .
C3 N3 H3E 109.4 . .
H3B N3 H3E 109.5 . .
C4 N4 H4A 109.5 . .
C4 N4 H4B 109.5 . .
H4A N4 H4B 109.5 . .
C4 N4 H4E 109.5 . .
H4A N4 H4E 109.5 . .
H4B N4 H4E 109.5 . .
N1 C1 C1 113.0(4) . 5_566
N1 C1 H1D 109.0 . .
C1 C1 H1D 109.0 5_566 .
N1 C1 H1E 109.0 . .
C1 C1 H1E 109.0 5_566 .
H1D C1 H1E 107.8 . .
N2 C2 C3 113.9(4) . .
N2 C2 H2D 108.8 . .
C3 C2 H2D 108.8 . .
N2 C2 H2E 108.8 . .
C3 C2 H2E 108.8 . .
H2D C2 H2E 107.7 . .
N3 C3 C2 116.0(5) . .
N3 C3 H3C 108.3 . .
C2 C3 H3C 108.3 . .
N3 C3 H3D 108.3 . .
C2 C3 H3D 108.3 . .
H3C C3 H3D 107.4 . .
N4 C4 C4 111.2(5) . 5_666
N4 C4 H4C 109.4 . .
C4 C4 H4C 109.4 5_666 .
N4 C4 H4D 109.4 . .
C4 C4 H4D 109.4 5_666 .
H4C C4 H4D 108.0 . .
H1I O1W H1F 103.2 . .
H1I O1W H1G 105.0 . .
H1F O1W H1G 116.1(8) . .
H1I O1W H1H 95.5 . .
H1F O1W H1H 116.5(8) . .
H1G O1W H1H 116.2(9) . .

loop_
_geom_bond_atom_site_label_1
_geom_bond_atom_site_label_2
_geom_bond_distance
_geom_bond_site_symmetry_2
Pb1 I1 3.1965(3) 2_656
Pb1 I1 3.1965(3) .
Pb1 I2 3.2132(3) 2_656
Pb1 I2 3.2132(3) .
Pb1 I3 3.2906(3) .
Pb1 I3 3.2906(3) 2_656
N1 C1 1.454(4) .
N1 H1A 0.8900 .
N1 H1B 0.8900 .
N1 H1C 0.8900 .
N2 C2 1.454(7) .
N2 H2A 0.8900 .
N2 H2B 0.8900 .
N2 H2C 0.8900 .
N3 C3 1.446(6) .
N3 H3B 0.8900 .
N3 H3E 0.8900 .
N4 C4 1.478(6) .
N4 H4A 0.8900 .
N4 H4B 0.8900 .
N4 H4E 0.8900 .
C1 C1 1.483(4) 5_566
C1 H1D 0.9700 .
C1 H1E 0.9700 .
C2 C3 1.498(8) .
C2 H2D 0.9700 .
C2 H2E 0.9700 .
C3 H3C 0.9700 .
C3 H3D 0.9700 .
C4 C4 1.524(9) 5_666
C4 H4C 0.9700 .
C4 H4D 0.9700 .
O1W H1I 0.8499 .
O1W H1F 0.820(5) .
O1W H1G 0.820(4) .
O1W H1H 0.819(5) .
